data_4082567
loop_
_publ_author_name
'Tan, Gengwen'
'Blom, Burgert'
'Gallego, Daniel'
'Driess, Matthias'

_publ_section_title
;
 Facile Access to Mono- and Dinuclear Heteroleptic N-Heterocyclic Silylene
 Copper Complexes
;
_journal_issue 1
_journal_name_full Organometallics
_journal_page_first 363
_journal_paper_doi 10.1021/om4011033
_journal_volume 33
_journal_year 2014
_chemical_formula_sum 'C26 H48 Cu F3 N4 O4 S Si'
_chemical_formula_weight 661.37
_chemical_name_systematic
; 
 ? 
;
_space_group_IT_number 2
_symmetry_cell_setting triclinic
_symmetry_space_group_name_Hall '-P 1'
_symmetry_space_group_name_H-M 'P -1'
_atom_sites_solution_hydrogens geom
_atom_sites_solution_primary direct
_atom_sites_solution_secondary difmap
_audit_creation_method
;
CrysAlis RED, Oxford Diffraction Ltd.,
Version 1.171.31.8 (release 12-01-2007 CrysAlis171 .NET)
(compiled Jan 12 2007,17:49:11)
;
_cell_angle_alpha 90.570(3)
_cell_angle_beta 96.796(3)
_cell_angle_gamma 95.478(3)
_cell_formula_units_Z 2
_cell_length_a 11.3849(5)
_cell_length_b 11.8599(4)
_cell_length_c 12.8308(4)
_cell_measurement_reflns_used 7503
_cell_measurement_temperature 150(2)
_cell_measurement_theta_max 32.4359
_cell_measurement_theta_min 3.4749
_cell_volume 1712.04(11)
_computing_cell_refinement
;
CrysAlis RED, Oxford Diffraction Ltd.,
Version 1.171.31.8 (release 12-01-2007 CrysAlis171 .NET)
(compiled Jan 12 2007,17:49:11)
;
_computing_data_collection
;
CrysAlis CCD, Oxford Diffraction Ltd.,
Version 1.171.31.8 (release 12-01-2007 CrysAlis171 .NET)
(compiled Jan 12 2007,17:49:11)
;
_computing_data_reduction
;
CrysAlis RED, Oxford Diffraction Ltd.,
Version 1.171.31.8 (release 12-01-2007 CrysAlis171 .NET)
(compiled Jan 12 2007,17:49:11)
;
_computing_publication_material 'SHELXL-97 (Sheldrick, 1997)'
_computing_structure_refinement 'SHELXL-97 (Sheldrick, 1997)'
_computing_structure_solution 'SHELXS-97 (Sheldrick, 1990)'
_diffrn_ambient_temperature 150(2)
_diffrn_measured_fraction_theta_full 0.997
_diffrn_measured_fraction_theta_max 0.997
_diffrn_measurement_device_type 'Oxford Diffraction Xcalibur S Sapphire'
_diffrn_measurement_method \w
_diffrn_radiation_monochromator graphite
_diffrn_radiation_source 'Enhance (Mo) X-ray Source'
_diffrn_radiation_type MoK\a
_diffrn_radiation_wavelength 0.71073
_diffrn_reflns_av_R_equivalents 0.0304
_diffrn_reflns_av_sigmaI/netI 0.0369
_diffrn_reflns_limit_h_max 13
_diffrn_reflns_limit_h_min -13
_diffrn_reflns_limit_k_max 14
_diffrn_reflns_limit_k_min -13
_diffrn_reflns_limit_l_max 15
_diffrn_reflns_limit_l_min -15
_diffrn_reflns_number 13532
_diffrn_reflns_theta_full 25.00
_diffrn_reflns_theta_max 25.00
_diffrn_reflns_theta_min 3.48
_exptl_absorpt_coefficient_mu 0.784
_exptl_absorpt_correction_T_max 0.9342
_exptl_absorpt_correction_T_min 0.7976
_exptl_absorpt_correction_type multi-scan
_exptl_absorpt_process_details
;
CrysAlis RED, Oxford Diffraction Ltd.,
Version 1.171.32.24 (release 21-04-2008 CrysAlis171 .NET)
(compiled Apr 21 2008,18:23:10)
Empirical absorption correction using spherical harmonics,
 implemented in SCALE3 ABSPACK scaling algorithm.
;
_exptl_crystal_colour colorless
_exptl_crystal_density_diffrn 1.283
_exptl_crystal_density_method 'not measured'
_exptl_crystal_description rod
_exptl_crystal_F_000 700
_exptl_crystal_size_max 0.30
_exptl_crystal_size_mid 0.19
_exptl_crystal_size_min 0.09
_refine_diff_density_max 0.448
_refine_diff_density_min -0.307
_refine_diff_density_rms 0.050
_refine_ls_extinction_method none
_refine_ls_goodness_of_fit_ref 1.030
_refine_ls_hydrogen_treatment constr
_refine_ls_matrix_type full
_refine_ls_number_parameters 374
_refine_ls_number_reflns 6023
_refine_ls_number_restraints 0
_refine_ls_restrained_S_all 1.030
_refine_ls_R_factor_all 0.0406
_refine_ls_R_factor_gt 0.0323
_refine_ls_shift/su_max 0.001
_refine_ls_shift/su_mean 0.000
_refine_ls_structure_factor_coef Fsqd
_refine_ls_weighting_details 'calc w=1/[\s^2^(Fo^2^)+(0.0420P)^2^+0.5374P] where P=(Fo^2^+2Fc^2^)/3'
_refine_ls_weighting_scheme calc
_refine_ls_wR_factor_gt 0.0787
_refine_ls_wR_factor_ref 0.0819
_reflns_number_gt 5191
_reflns_number_total 6023
_reflns_threshold_expression >2sigma(I)
_cod_data_source_file om4011033_si_002.cif
_cod_data_source_block compound5
_cod_depositor_comments
;
The following automatic conversions were performed:

'_symmetry_cell_setting' value 'Triclinic' changed to 'triclinic'
according to
/usr/data/users/saulius/automatic-downloads/current/ACS/lib/dictionaries/cif_core.dic
dictionary named 'cif_core.dic' version 2.4.2 from 2011-04-26.

Automatic conversion script
Id: cif_fix_values 2281 2013-09-26 08:29:07Z andrius 
;
_cod_original_sg_symbol_H-M P-1
_cod_database_code 4082567

loop_
_symmetry_equiv_pos_as_xyz
'x, y, z'
'-x, -y, -z'

loop_
_atom_site_label
_atom_site_type_symbol
_atom_site_fract_x
_atom_site_fract_y
_atom_site_fract_z
_atom_site_U_iso_or_equiv
_atom_site_adp_type
_atom_site_occupancy
_atom_site_symmetry_multiplicity
_atom_site_calc_flag
_atom_site_refinement_flags
Cu1 Cu 0.26096(2) 0.830475(19) 0.208626(17) 0.02077(9) Uani 1 1 d .
C1 C 0.65724(19) 0.75201(17) 0.41235(15) 0.0252(5) Uani 1 1 d .
C2 C 0.6974(2) 0.86573(18) 0.41009(15) 0.0274(5) Uani 1 1 d .
H2 H 0.6501 0.9164 0.3713 0.033 Uiso 1 1 calc R
C3 C 0.8063(2) 0.9062(2) 0.46397(17) 0.0383(6) Uani 1 1 d .
H3 H 0.8327 0.9846 0.4630 0.046 Uiso 1 1 calc R
C4 C 0.8764(2) 0.8327(3) 0.51910(18) 0.0482(7) Uani 1 1 d .
H4 H 0.9511 0.8602 0.5561 0.058 Uiso 1 1 calc R
C5 C 0.8373(2) 0.7197(3) 0.5200(2) 0.0560(8) Uani 1 1 d .
H5 H 0.8861 0.6691 0.5572 0.067 Uiso 1 1 calc R
C6 C 0.7283(2) 0.6777(2) 0.4679(2) 0.0446(6) Uani 1 1 d .
H6 H 0.7021 0.5994 0.4699 0.054 Uiso 1 1 calc R
C7 C 0.54029(19) 0.71055(15) 0.35382(15) 0.0214(4) Uani 1 1 d .
C8 C 0.5971(2) 0.66917(18) 0.17009(16) 0.0284(5) Uani 1 1 d .
C9 C 0.5181(2) 0.6640(2) 0.06389(18) 0.0457(7) Uani 1 1 d .
H9A H 0.4539 0.6028 0.0642 0.069 Uiso 1 1 calc R
H9B H 0.5661 0.6495 0.0075 0.069 Uiso 1 1 calc R
H9C H 0.4841 0.7363 0.0523 0.069 Uiso 1 1 calc R
C10 C 0.6958(3) 0.7613(3) 0.1659(2) 0.0646(10) Uani 1 1 d .
H10A H 0.6627 0.8346 0.1589 0.097 Uiso 1 1 calc R
H10B H 0.7381 0.7478 0.1055 0.097 Uiso 1 1 calc R
H10C H 0.7511 0.7620 0.2306 0.097 Uiso 1 1 calc R
C11 C 0.6395(4) 0.5529(3) 0.1908(2) 0.0786(12) Uani 1 1 d .
H11A H 0.6940 0.5559 0.2561 0.118 Uiso 1 1 calc R
H11B H 0.6809 0.5299 0.1325 0.118 Uiso 1 1 calc R
H11C H 0.5710 0.4978 0.1972 0.118 Uiso 1 1 calc R
C12 C 0.3992(2) 0.72803(17) 0.49381(14) 0.0250(5) Uani 1 1 d .
C13 C 0.4113(2) 0.85764(18) 0.50453(17) 0.0351(6) Uani 1 1 d .
H13A H 0.4951 0.8865 0.5064 0.053 Uiso 1 1 calc R
H13B H 0.3817 0.8800 0.5696 0.053 Uiso 1 1 calc R
H13C H 0.3650 0.8892 0.4444 0.053 Uiso 1 1 calc R
C14 C 0.4735(2) 0.6767(2) 0.58565(16) 0.0377(6) Uani 1 1 d .
H14A H 0.4719 0.5948 0.5737 0.057 Uiso 1 1 calc R
H14B H 0.4403 0.6912 0.6510 0.057 Uiso 1 1 calc R
H14C H 0.5557 0.7113 0.5909 0.057 Uiso 1 1 calc R
C15 C 0.2694(2) 0.6830(2) 0.49150(17) 0.0350(5) Uani 1 1 d .
H15A H 0.2225 0.7148 0.4318 0.053 Uiso 1 1 calc R
H15B H 0.2402 0.7050 0.5569 0.053 Uiso 1 1 calc R
H15C H 0.2617 0.6002 0.4843 0.053 Uiso 1 1 calc R
C16 C 0.3795(2) 1.05986(19) 0.26002(16) 0.0320(5) Uani 1 1 d .
H16A H 0.3988 1.1388 0.2415 0.048 Uiso 1 1 calc R
H16B H 0.4525 1.0270 0.2872 0.048 Uiso 1 1 calc R
H16C H 0.3251 1.0569 0.3139 0.048 Uiso 1 1 calc R
C17 C 0.4073(2) 0.99836(19) 0.08757(16) 0.0310(5) Uani 1 1 d .
H17A H 0.4277 1.0772 0.0689 0.046 Uiso 1 1 calc R
H17B H 0.3715 0.9547 0.0246 0.046 Uiso 1 1 calc R
H17C H 0.4795 0.9656 0.1172 0.046 Uiso 1 1 calc R
C18 C 0.2132(2) 1.04451(17) 0.12123(16) 0.0265(5) Uani 1 1 d .
H18A H 0.1896 1.0158 0.0483 0.032 Uiso 1 1 calc R
H18B H 0.2295 1.1279 0.1194 0.032 Uiso 1 1 calc R
C19 C 0.1130(2) 1.01456(18) 0.18612(17) 0.0292(5) Uani 1 1 d .
H19A H 0.1328 1.0501 0.2569 0.035 Uiso 1 1 calc R
H19B H 0.0395 1.0440 0.1526 0.035 Uiso 1 1 calc R
C20 C 0.0218(2) 0.8398(2) 0.09907(18) 0.0351(5) Uani 1 1 d .
H20A H 0.0083 0.7574 0.1057 0.053 Uiso 1 1 calc R
H20B H 0.0648 0.8571 0.0385 0.053 Uiso 1 1 calc R
H20C H -0.0548 0.8719 0.0892 0.053 Uiso 1 1 calc R
C21 C 0.0254(2) 0.8631(2) 0.28562(18) 0.0370(6) Uani 1 1 d .
H21A H -0.0481 0.9005 0.2770 0.055 Uiso 1 1 calc R
H21B H 0.0738 0.8905 0.3508 0.055 Uiso 1 1 calc R
H21C H 0.0059 0.7810 0.2887 0.055 Uiso 1 1 calc R
C22 C 0.1771(3) 0.5264(2) 0.07360(18) 0.0487(7) Uani 1 1 d .
H22A H 0.1683 0.6078 0.0721 0.073 Uiso 1 1 calc R
H22B H 0.1035 0.4843 0.0410 0.073 Uiso 1 1 calc R
H22C H 0.2430 0.5103 0.0348 0.073 Uiso 1 1 calc R
C23 C 0.1042(2) 0.5191(2) 0.2500(2) 0.0413(6) Uani 1 1 d .
H23A H 0.1231 0.4975 0.3232 0.062 Uiso 1 1 calc R
H23B H 0.0290 0.4775 0.2202 0.062 Uiso 1 1 calc R
H23C H 0.0968 0.6006 0.2471 0.062 Uiso 1 1 calc R
C24 C 0.2201(2) 0.36520(19) 0.1920(2) 0.0450(6) Uani 1 1 d .
H24A H 0.2854 0.3496 0.1523 0.068 Uiso 1 1 calc R
H24B H 0.1468 0.3208 0.1616 0.068 Uiso 1 1 calc R
H24C H 0.2392 0.3443 0.2653 0.068 Uiso 1 1 calc R
C25 C 0.2038(3) 0.7417(2) 0.83403(19) 0.0427(6) Uani 1 1 d .
C26 C 0.2029(2) 0.49033(17) 0.18715(16) 0.0281(5) Uani 1 1 d .
F1 F 0.2193(2) 0.66320(13) 0.76335(14) 0.0794(6) Uani 1 1 d .
F2 F 0.28447(19) 0.73642(16) 0.91601(14) 0.0847(6) Uani 1 1 d .
F3 F 0.09890(18) 0.71166(15) 0.86665(13) 0.0703(5) Uani 1 1 d .
N1 N 0.43521(15) 0.69229(13) 0.39148(12) 0.0209(4) Uani 1 1 d .
N2 N 0.51727(15) 0.69203(13) 0.24982(12) 0.0216(4) Uani 1 1 d .
N3 N 0.32213(15) 0.99473(13) 0.16582(12) 0.0215(4) Uani 1 1 d .
N4 N 0.09282(16) 0.88919(15) 0.19530(13) 0.0253(4) Uani 1 1 d .
O1 O 0.31501(13) 0.54803(11) 0.23283(11) 0.0265(3) Uani 1 1 d .
O2 O 0.32987(16) 0.90160(16) 0.75477(14) 0.0495(5) Uani 1 1 d .
O3 O 0.12139(18) 0.87070(16) 0.69106(13) 0.0523(5) Uani 1 1 d .
O4 O 0.18398(16) 0.95129(14) 0.86469(12) 0.0432(4) Uani 1 1 d .
S3 S 0.21077(5) 0.88262(4) 0.77939(4) 0.02535(13) Uani 1 1 d .
Si1 Si 0.35655(5) 0.68307(4) 0.25628(4) 0.01896(13) Uani 1 1 d .

loop_
_atom_site_aniso_label
_atom_site_aniso_U_11
_atom_site_aniso_U_22
_atom_site_aniso_U_33
_atom_site_aniso_U_23
_atom_site_aniso_U_13
_atom_site_aniso_U_12
Cu1 0.02157(16) 0.01938(13) 0.02208(13) -0.00033(9) 0.00263(10) 0.00579(10)
C1 0.0239(12) 0.0285(11) 0.0230(10) 0.0034(8) 0.0008(9) 0.0040(9)
C2 0.0287(13) 0.0309(12) 0.0220(10) -0.0005(8) 0.0010(9) 0.0023(10)
C3 0.0320(14) 0.0513(15) 0.0292(11) -0.0074(10) 0.0058(10) -0.0094(12)
C4 0.0257(15) 0.089(2) 0.0263(12) 0.0064(12) -0.0025(10) -0.0068(14)
C5 0.0302(16) 0.087(2) 0.0500(16) 0.0359(15) -0.0068(12) 0.0150(16)
C6 0.0328(15) 0.0435(15) 0.0573(15) 0.0241(12) -0.0015(12) 0.0084(12)
C7 0.0248(12) 0.0126(9) 0.0272(10) 0.0026(7) 0.0023(9) 0.0051(8)
C8 0.0291(13) 0.0300(12) 0.0294(11) -0.0014(9) 0.0107(9) 0.0102(10)
C9 0.0410(16) 0.0650(18) 0.0319(12) -0.0116(11) 0.0118(11) 0.0015(14)
C10 0.0482(19) 0.095(2) 0.0488(16) -0.0242(16) 0.0273(14) -0.0270(18)
C11 0.122(3) 0.074(2) 0.0585(18) 0.0129(16) 0.038(2) 0.071(2)
C12 0.0330(13) 0.0247(11) 0.0178(9) -0.0009(8) 0.0052(9) 0.0024(9)
C13 0.0475(16) 0.0281(12) 0.0315(11) -0.0061(9) 0.0124(11) 0.0037(11)
C14 0.0456(16) 0.0436(14) 0.0231(11) 0.0043(9) 0.0003(10) 0.0039(12)
C15 0.0345(14) 0.0443(14) 0.0265(11) -0.0024(9) 0.0099(10) -0.0018(11)
C16 0.0318(14) 0.0335(12) 0.0284(11) -0.0039(9) 0.0006(10) -0.0043(10)
C17 0.0283(13) 0.0356(12) 0.0306(11) 0.0023(9) 0.0102(10) 0.0026(10)
C18 0.0274(13) 0.0209(10) 0.0317(11) 0.0026(8) 0.0015(9) 0.0075(9)
C19 0.0243(12) 0.0278(11) 0.0367(12) -0.0026(9) 0.0028(10) 0.0108(10)
C20 0.0257(13) 0.0366(13) 0.0418(13) -0.0038(10) -0.0017(10) 0.0039(10)
C21 0.0285(14) 0.0441(14) 0.0420(13) 0.0072(10) 0.0155(11) 0.0082(11)
C22 0.0483(18) 0.0575(17) 0.0356(13) -0.0042(11) -0.0095(12) -0.0002(14)
C23 0.0341(15) 0.0320(13) 0.0578(15) -0.0092(11) 0.0131(12) -0.0048(11)
C24 0.0428(17) 0.0224(12) 0.0681(17) -0.0102(11) 0.0044(13) -0.0022(11)
C25 0.0500(18) 0.0388(14) 0.0387(13) 0.0027(10) 0.0031(12) 0.0039(13)
C26 0.0288(13) 0.0216(11) 0.0324(11) -0.0040(8) 0.0023(9) -0.0034(9)
F1 0.1304(19) 0.0357(9) 0.0808(12) 0.0003(8) 0.0307(12) 0.0305(10)
F2 0.0918(16) 0.0779(13) 0.0739(12) 0.0432(10) -0.0319(11) 0.0028(11)
F3 0.0743(14) 0.0663(11) 0.0664(11) 0.0005(8) 0.0233(10) -0.0318(10)
N1 0.0235(10) 0.0188(8) 0.0205(8) -0.0003(6) 0.0025(7) 0.0036(7)
N2 0.0214(10) 0.0208(8) 0.0231(8) -0.0026(6) 0.0036(7) 0.0033(7)
N3 0.0207(10) 0.0213(8) 0.0225(8) -0.0009(6) 0.0019(7) 0.0030(7)
N4 0.0184(10) 0.0295(10) 0.0293(9) -0.0001(7) 0.0057(7) 0.0047(8)
O1 0.0249(9) 0.0183(7) 0.0348(8) -0.0034(6) -0.0014(6) 0.0010(6)
O2 0.0342(11) 0.0622(12) 0.0555(11) 0.0108(9) 0.0199(9) 0.0037(9)
O3 0.0585(13) 0.0553(11) 0.0381(9) -0.0039(8) -0.0222(9) 0.0148(10)
O4 0.0448(11) 0.0455(10) 0.0403(9) -0.0167(7) 0.0063(8) 0.0106(8)
S3 0.0239(3) 0.0297(3) 0.0229(2) -0.0006(2) 0.0006(2) 0.0081(2)
Si1 0.0202(3) 0.0166(3) 0.0203(3) -0.00167(19) 0.0030(2) 0.0022(2)

loop_
_atom_type_symbol
_atom_type_description
_atom_type_scat_dispersion_real
_atom_type_scat_dispersion_imag
_atom_type_scat_source
C C 0.0033 0.0016 'International Tables Vol C Tables 4.2.6.8 and 6.1.1.4'
H H 0.0000 0.0000 'International Tables Vol C Tables 4.2.6.8 and 6.1.1.4'
N N 0.0061 0.0033 'International Tables Vol C Tables 4.2.6.8 and 6.1.1.4'
O O 0.0106 0.0060 'International Tables Vol C Tables 4.2.6.8 and 6.1.1.4'
F F 0.0171 0.0103 'International Tables Vol C Tables 4.2.6.8 and 6.1.1.4'
Si Si 0.0817 0.0704 'International Tables Vol C Tables 4.2.6.8 and 6.1.1.4'
S S 0.1246 0.1234 'International Tables Vol C Tables 4.2.6.8 and 6.1.1.4'
Cu Cu 0.3201 1.2651 'International Tables Vol C Tables 4.2.6.8 and 6.1.1.4'

loop_
_geom_angle_atom_site_label_1
_geom_angle_atom_site_label_2
_geom_angle_atom_site_label_3
_geom_angle
N4 Cu1 N3 85.78(7)
N4 Cu1 Si1 142.49(5)
N3 Cu1 Si1 131.51(5)
C2 C1 C6 119.4(2)
C2 C1 C7 119.46(18)
C6 C1 C7 121.1(2)
C1 C2 C3 120.4(2)
C1 C2 H2 119.8
C3 C2 H2 119.8
C4 C3 C2 120.1(2)
C4 C3 H3 119.9
C2 C3 H3 119.9
C5 C4 C3 119.4(2)
C5 C4 H4 120.3
C3 C4 H4 120.3
C4 C5 C6 121.4(2)
C4 C5 H5 119.3
C6 C5 H5 119.3
C5 C6 C1 119.2(3)
C5 C6 H6 120.4
C1 C6 H6 120.4
N2 C7 N1 105.80(18)
N2 C7 C1 126.20(18)
N1 C7 C1 127.82(17)
N2 C7 Si1 52.87(10)
N1 C7 Si1 53.66(10)
C1 C7 Si1 168.82(14)
N2 C8 C10 112.92(18)
N2 C8 C11 107.78(18)
C10 C8 C11 113.8(3)
N2 C8 C9 105.45(18)
C10 C8 C9 108.1(2)
C11 C8 C9 108.4(2)
C8 C9 H9A 109.5
C8 C9 H9B 109.5
H9A C9 H9B 109.5
C8 C9 H9C 109.5
H9A C9 H9C 109.5
H9B C9 H9C 109.5
C8 C10 H10A 109.5
C8 C10 H10B 109.5
H10A C10 H10B 109.5
C8 C10 H10C 109.5
H10A C10 H10C 109.5
H10B C10 H10C 109.5
C8 C11 H11A 109.5
C8 C11 H11B 109.5
H11A C11 H11B 109.5
C8 C11 H11C 109.5
H11A C11 H11C 109.5
H11B C11 H11C 109.5
N1 C12 C15 105.77(16)
N1 C12 C14 110.84(17)
C15 C12 C14 109.75(18)
N1 C12 C13 110.34(16)
C15 C12 C13 109.55(19)
C14 C12 C13 110.48(18)
C12 C13 H13A 109.5
C12 C13 H13B 109.5
H13A C13 H13B 109.5
C12 C13 H13C 109.5
H13A C13 H13C 109.5
H13B C13 H13C 109.5
C12 C14 H14A 109.5
C12 C14 H14B 109.5
H14A C14 H14B 109.5
C12 C14 H14C 109.5
H14A C14 H14C 109.5
H14B C14 H14C 109.5
C12 C15 H15A 109.5
C12 C15 H15B 109.5
H15A C15 H15B 109.5
C12 C15 H15C 109.5
H15A C15 H15C 109.5
H15B C15 H15C 109.5
N3 C16 H16A 109.5
N3 C16 H16B 109.5
H16A C16 H16B 109.5
N3 C16 H16C 109.5
H16A C16 H16C 109.5
H16B C16 H16C 109.5
N3 C17 H17A 109.5
N3 C17 H17B 109.5
H17A C17 H17B 109.5
N3 C17 H17C 109.5
H17A C17 H17C 109.5
H17B C17 H17C 109.5
N3 C18 C19 110.71(16)
N3 C18 H18A 109.5
C19 C18 H18A 109.5
N3 C18 H18B 109.5
C19 C18 H18B 109.5
H18A C18 H18B 108.1
N4 C19 C18 110.01(16)
N4 C19 H19A 109.7
C18 C19 H19A 109.7
N4 C19 H19B 109.7
C18 C19 H19B 109.7
H19A C19 H19B 108.2
N4 C20 H20A 109.5
N4 C20 H20B 109.5
H20A C20 H20B 109.5
N4 C20 H20C 109.5
H20A C20 H20C 109.5
H20B C20 H20C 109.5
N4 C21 H21A 109.5
N4 C21 H21B 109.5
H21A C21 H21B 109.5
N4 C21 H21C 109.5
H21A C21 H21C 109.5
H21B C21 H21C 109.5
C26 C22 H22A 109.5
C26 C22 H22B 109.5
H22A C22 H22B 109.5
C26 C22 H22C 109.5
H22A C22 H22C 109.5
H22B C22 H22C 109.5
C26 C23 H23A 109.5
C26 C23 H23B 109.5
H23A C23 H23B 109.5
C26 C23 H23C 109.5
H23A C23 H23C 109.5
H23B C23 H23C 109.5
C26 C24 H24A 109.5
C26 C24 H24B 109.5
H24A C24 H24B 109.5
C26 C24 H24C 109.5
H24A C24 H24C 109.5
H24B C24 H24C 109.5
F2 C25 F3 106.7(2)
F2 C25 F1 108.8(2)
F3 C25 F1 106.3(2)
F2 C25 S3 111.20(18)
F3 C25 S3 111.95(19)
F1 C25 S3 111.72(17)
O1 C26 C24 105.25(19)
O1 C26 C23 109.90(17)
C24 C26 C23 111.34(19)
O1 C26 C22 109.11(18)
C24 C26 C22 110.72(19)
C23 C26 C22 110.4(2)
C7 N1 C12 129.92(17)
C7 N1 Si1 90.65(12)
C12 N1 Si1 132.36(14)
C7 N2 C8 130.91(18)
C7 N2 Si1 91.48(12)
C8 N2 Si1 136.85(14)
C17 N3 C16 108.06(17)
C17 N3 C18 109.49(15)
C16 N3 C18 110.65(16)
C17 N3 Cu1 114.62(12)
C16 N3 Cu1 109.66(12)
C18 N3 Cu1 104.35(12)
C20 N4 C21 108.46(18)
C20 N4 C19 109.76(17)
C21 N4 C19 108.92(16)
C20 N4 Cu1 109.10(13)
C21 N4 Cu1 114.59(14)
C19 N4 Cu1 105.93(13)
C26 O1 Si1 131.15(13)
O2 S3 O3 115.23(11)
O2 S3 O4 114.88(11)
O3 S3 O4 115.07(11)
O2 S3 C25 103.62(12)
O3 S3 C25 103.03(12)
O4 S3 C25 102.48(11)
O1 Si1 N2 102.79(8)
O1 Si1 N1 105.69(7)
N2 Si1 N1 70.94(7)
O1 Si1 Cu1 128.89(6)
N2 Si1 Cu1 118.49(6)
N1 Si1 Cu1 115.01(5)
O1 Si1 C7 111.58(7)
N2 Si1 C7 35.64(7)
N1 Si1 C7 35.69(7)
Cu1 Si1 C7 119.53(5)

loop_
_geom_bond_atom_site_label_1
_geom_bond_atom_site_label_2
_geom_bond_distance
Cu1 N4 2.0876(17)
Cu1 N3 2.1058(16)
Cu1 Si1 2.2003(6)
C1 C2 1.384(3)
C1 C6 1.397(3)
C1 C7 1.486(3)
C2 C3 1.386(3)
C2 H2 0.9500
C3 C4 1.381(4)
C3 H3 0.9500
C4 C5 1.373(4)
C4 H4 0.9500
C5 C6 1.383(4)
C5 H5 0.9500
C6 H6 0.9500
C7 N2 1.341(2)
C7 N1 1.342(3)
C7 Si1 2.300(2)
C8 N2 1.486(2)
C8 C10 1.497(4)
C8 C11 1.520(3)
C8 C9 1.538(3)
C9 H9A 0.9800
C9 H9B 0.9800
C9 H9C 0.9800
C10 H10A 0.9800
C10 H10B 0.9800
C10 H10C 0.9800
C11 H11A 0.9800
C11 H11B 0.9800
C11 H11C 0.9800
C12 N1 1.490(2)
C12 C15 1.519(3)
C12 C14 1.533(3)
C12 C13 1.533(3)
C13 H13A 0.9800
C13 H13B 0.9800
C13 H13C 0.9800
C14 H14A 0.9800
C14 H14B 0.9800
C14 H14C 0.9800
C15 H15A 0.9800
C15 H15B 0.9800
C15 H15C 0.9800
C16 N3 1.477(2)
C16 H16A 0.9800
C16 H16B 0.9800
C16 H16C 0.9800
C17 N3 1.474(3)
C17 H17A 0.9800
C17 H17B 0.9800
C17 H17C 0.9800
C18 N3 1.481(3)
C18 C19 1.508(3)
C18 H18A 0.9900
C18 H18B 0.9900
C19 N4 1.491(3)
C19 H19A 0.9900
C19 H19B 0.9900
C20 N4 1.477(3)
C20 H20A 0.9800
C20 H20B 0.9800
C20 H20C 0.9800
C21 N4 1.483(3)
C21 H21A 0.9800
C21 H21B 0.9800
C21 H21C 0.9800
C22 C26 1.525(3)
C22 H22A 0.9800
C22 H22B 0.9800
C22 H22C 0.9800
C23 C26 1.521(3)
C23 H23A 0.9800
C23 H23B 0.9800
C23 H23C 0.9800
C24 C26 1.516(3)
C24 H24A 0.9800
C24 H24B 0.9800
C24 H24C 0.9800
C25 F2 1.318(3)
C25 F3 1.330(3)
C25 F1 1.332(3)
C25 S3 1.817(3)
C26 O1 1.445(3)
N1 Si1 1.8528(16)
N2 Si1 1.8345(18)
O1 Si1 1.6406(14)
O2 S3 1.4261(18)
O3 S3 1.4270(17)
O4 S3 1.4362(15)
